data_7213306
loop_
_publ_author_name
'Jones, Raymond C. F.'
'Dimopoulos, Paschalis'
'Coles, Simon C.'
'Light, Mark E.'
'Hursthouse, Michael B.'

_publ_section_title
;
 Synthesis of imidazo[1,2-a]pyridines from unactivated
 2-alkyl-4,5-dihydroimidazoles through conjugate N-addition
;
_journal_issue 15
_journal_name_full 'Journal of the Chemical Society, Perkin Transactions 1'
_journal_page_first 2331
_journal_paper_doi 10.1039/b001830i
_journal_year 2000
_chemical_formula_sum 'C25 H28 N2 O4'
_chemical_formula_weight 420.49
_chemical_name_systematic
;
 ?
;
_space_group_IT_number 2
_symmetry_cell_setting triclinic
_symmetry_space_group_name_Hall '-P 1'
_symmetry_space_group_name_H-M 'P -1'
_atom_sites_solution_hydrogens geom
_atom_sites_solution_primary direct
_atom_sites_solution_secondary difmap
_audit_creation_method SHELXL-97
_cell_angle_alpha 65.331(3)
_cell_angle_beta 65.329(4)
_cell_angle_gamma 62.908(3)
_cell_formula_units_Z 2
_cell_length_a 11.0117(5)
_cell_length_b 10.6661(8)
_cell_length_c 12.2753(9)
_cell_measurement_reflns_used na
_cell_measurement_temperature 298(2)
_cell_measurement_theta_max na
_cell_measurement_theta_min na
_cell_volume 1119.42(13)
_computing_cell_refinement 'DENZO and COLLECT'
_computing_data_collection
;
 ?
;
_computing_data_reduction 'DENZO and COLLECT'
_computing_molecular_graphics ORTEP
_computing_publication_material CIFTAB
_computing_structure_refinement 'SHELXL-97 (Sheldrick, 1997)'
_computing_structure_solution 'SHELXS-97 (Sheldrick, 1990)'
_diffrn_ambient_temperature 298(2)
_diffrn_detector_area_resol_mean '9.091 pixels/mm'
_diffrn_measured_fraction_theta_full 0.984
_diffrn_measured_fraction_theta_max 0.984
_diffrn_measurement_device_type 'Enraf Nonius KappaCCD area detector'
_diffrn_measurement_method 'Phi and Omega scans to fill Ewald sphere'
_diffrn_radiation_monochromator graphite
_diffrn_radiation_source 'fine-focus sealed tube'
_diffrn_radiation_type MoK\a
_diffrn_radiation_wavelength 0.71073
_diffrn_reflns_av_R_equivalents 0.0767
_diffrn_reflns_av_sigmaI/netI 0.1198
_diffrn_reflns_limit_h_max 12
_diffrn_reflns_limit_h_min -11
_diffrn_reflns_limit_k_max 11
_diffrn_reflns_limit_k_min -11
_diffrn_reflns_limit_l_max 13
_diffrn_reflns_limit_l_min -13
_diffrn_reflns_number 8067
_diffrn_reflns_theta_full 23.25
_diffrn_reflns_theta_max 23.25
_diffrn_reflns_theta_min 3.26
_diffrn_standards_decay_% na
_diffrn_standards_interval_count na
_diffrn_standards_interval_time na
_diffrn_standards_number 'not measured'
_exptl_absorpt_coefficient_mu 0.085
_exptl_absorpt_correction_T_max 0.9983
_exptl_absorpt_correction_T_min 0.9916
_exptl_absorpt_correction_type 'Empirical, SORTAV'
_exptl_crystal_density_diffrn 1.248
_exptl_crystal_density_meas ?
_exptl_crystal_density_method 'not measured'
_exptl_crystal_F_000 448
_exptl_crystal_size_max 0.10
_exptl_crystal_size_mid 0.10
_exptl_crystal_size_min 0.02
_refine_diff_density_max 0.217
_refine_diff_density_min -0.207
_refine_diff_density_rms 0.038
_refine_ls_extinction_coef 0.013(3)
_refine_ls_extinction_expression Fc^*^=kFc[1+0.001xFc^2^\l^3^/sin(2\q)]^-1/4^
_refine_ls_extinction_method SHELXL
_refine_ls_goodness_of_fit_ref 0.931
_refine_ls_hydrogen_treatment mixed
_refine_ls_matrix_type full
_refine_ls_number_parameters 283
_refine_ls_number_reflns 3169
_refine_ls_number_restraints 0
_refine_ls_restrained_S_all 0.931
_refine_ls_R_factor_all 0.1396
_refine_ls_R_factor_gt 0.0558
_refine_ls_shift/su_max 0.001
_refine_ls_shift/su_mean 0.000
_refine_ls_structure_factor_coef Fsqd
_refine_ls_weighting_details 'calc w=1/[\s^2^(Fo^2^)+(0.0480P)^2^+0.0000P] where P=(Fo^2^+2Fc^2^)/3'
_refine_ls_weighting_scheme calc
_refine_ls_wR_factor_gt 0.1103
_refine_ls_wR_factor_ref 0.1373
_reflns_number_gt 1568
_reflns_number_total 3169
_reflns_threshold_expression >2sigma(I)
_cod_data_source_file b001830isup1.cif
_cod_data_source_block s92-3
_cod_depositor_comments
;
The following automatic conversions were performed:

'_symmetry_cell_setting' value 'Triclinic' changed to 'triclinic'
according to /home/saulius/struct/CIF-dictionaries/cif_core.dic
dictionary named 'cif_core.dic' version 2.4.2 from 2011-04-26.

Automatic conversion script
Id: cif_fix_values 1891 2012-01-12 08:04:46Z andrius 

The following automatic conversions were performed:

'_exptl_crystal_density_meas' value 'not measured' was changed to '?'
- the value is perceived as not measured.

Automatic conversion script
Id: cif_fix_values 3008 2015-01-20 13:52:24Z robertas 
;
_cod_original_sg_symbol_H-M P-1
_cod_database_code 7213306

loop_
_symmetry_equiv_pos_as_xyz
'x, y, z'
'-x, -y, -z'

loop_
_atom_site_label
_atom_site_type_symbol
_atom_site_fract_x
_atom_site_fract_y
_atom_site_fract_z
_atom_site_U_iso_or_equiv
_atom_site_adp_type
_atom_site_occupancy
_atom_site_symmetry_multiplicity
_atom_site_calc_flag
_atom_site_refinement_flags
O1 O 0.8439(2) 0.3568(3) 0.3073(2) 0.0636(8) Uani 1 1 d .
N1 N 1.1696(3) 0.5842(3) 0.0080(3) 0.0496(8) Uani 1 1 d .
O4 O 1.2665(2) 0.2695(3) -0.0316(3) 0.0671(8) Uani 1 1 d .
O3 O 1.3308(3) 0.2511(3) 0.1277(2) 0.0631(8) Uani 1 1 d .
N2 N 1.2853(3) 0.7457(3) -0.1162(3) 0.0559(9) Uani 1 1 d .
O2 O 1.0484(3) 0.2000(3) 0.2217(3) 0.0797(9) Uani 1 1 d .
C6 C 1.7401(3) 0.6370(4) -0.4716(4) 0.0498(10) Uani 1 1 d .
C18 C 1.1398(3) 0.4564(4) 0.0738(3) 0.0466(10) Uani 1 1 d .
C17 C 1.0645(3) 0.7231(4) 0.0330(4) 0.0555(10) Uani 1 1 d .
H17A H 1.0439 0.7207 0.1186 0.067 Uiso 1 1 calc R
H17B H 0.9768 0.7459 0.0165 0.067 Uiso 1 1 calc R
C14 C 1.4270(3) 0.4951(4) -0.1227(3) 0.0500(10) Uani 1 1 d .
H14A H 1.4060 0.4489 -0.1629 0.060 Uiso 1 1 calc R
H14B H 1.4586 0.4207 -0.0513 0.060 Uiso 1 1 calc R
C13 C 1.5457(3) 0.5547(4) -0.2140(3) 0.0499(10) Uani 1 1 d .
H13A H 1.5698 0.5955 -0.1715 0.060 Uiso 1 1 calc R
H13B H 1.5107 0.6342 -0.2818 0.060 Uiso 1 1 calc R
C7 C 1.7697(3) 0.4837(4) -0.3887(3) 0.0473(10) Uani 1 1 d .
C19 C 1.0135(3) 0.4550(4) 0.1592(3) 0.0526(10) Uani 1 1 d .
H19 H 0.9467 0.5433 0.1745 0.063 Uiso 1 1 calc R
C12 C 1.6803(3) 0.4421(4) -0.2692(4) 0.0477(10) Uani 1 1 d .
C15 C 1.2945(3) 0.6130(4) -0.0785(3) 0.0479(10) Uani 1 1 d .
C1 C 1.7144(3) 0.7540(5) -0.4329(4) 0.0599(11) Uani 1 1 d .
H1 H 1.7137 0.7381 -0.3522 0.072 Uiso 1 1 calc R
C16 C 1.1400(3) 0.8331(4) -0.0593(4) 0.0622(11) Uani 1 1 d .
H16A H 1.0912 0.8999 -0.1228 0.075 Uiso 1 1 calc R
H16B H 1.1423 0.8899 -0.0161 0.075 Uiso 1 1 calc R
C11 C 1.7167(3) 0.2950(4) -0.2018(4) 0.0626(11) Uani 1 1 d .
H11 H 1.6584 0.2664 -0.1222 0.075 Uiso 1 1 calc R
C10 C 1.8375(4) 0.1897(4) -0.2498(4) 0.0698(12) Uani 1 1 d .
H10 H 1.8593 0.0916 -0.2033 0.084 Uiso 1 1 calc R
C8 C 1.8912(3) 0.3759(5) -0.4351(4) 0.0606(11) Uani 1 1 d .
H8 H 1.9508 0.4026 -0.5144 0.073 Uiso 1 1 calc R
C20 C 0.9763(4) 0.3224(5) 0.2287(4) 0.0566(11) Uani 1 1 d .
C21 C 0.7903(4) 0.2374(4) 0.3870(4) 0.0661(12) Uani 1 1 d .
H21A H 0.8547 0.1622 0.4359 0.079 Uiso 1 1 calc R
H21B H 0.7803 0.1937 0.3374 0.079 Uiso 1 1 calc R
C5 C 1.7422(3) 0.6664(5) -0.5940(4) 0.0612(11) Uani 1 1 d .
H5 H 1.7598 0.5900 -0.6227 0.073 Uiso 1 1 calc R
C2 C 1.6897(4) 0.8944(5) -0.5139(5) 0.0719(13) Uani 1 1 d .
H2 H 1.6717 0.9721 -0.4865 0.086 Uiso 1 1 calc R
C3 C 1.6915(4) 0.9207(5) -0.6335(5) 0.0748(14) Uani 1 1 d .
H3 H 1.6743 1.0156 -0.6870 0.090 Uiso 1 1 calc R
C22 C 0.6484(4) 0.3022(4) 0.4711(4) 0.0733(13) Uani 1 1 d .
H22A H 0.6613 0.3339 0.5269 0.110 Uiso 1 1 calc R
H22B H 0.6031 0.2295 0.5187 0.110 Uiso 1 1 calc R
H22C H 0.5900 0.3846 0.4216 0.110 Uiso 1 1 calc R
C9 C 1.9248(4) 0.2312(5) -0.3664(5) 0.0710(13) Uani 1 1 d .
H9 H 2.0068 0.1614 -0.3989 0.085 Uiso 1 1 calc R
C4 C 1.7187(4) 0.8069(6) -0.6733(4) 0.0733(13) Uani 1 1 d .
H4 H 1.7215 0.8239 -0.7549 0.088 Uiso 1 1 calc R
C23 C 1.2511(4) 0.3153(4) 0.0494(4) 0.0507(10) Uani 1 1 d .
C24 C 1.4474(4) 0.1111(5) 0.1190(5) 0.0912(15) Uani 1 1 d .
H24A H 1.4824 0.1055 0.0338 0.109 Uiso 1 1 calc R
H24B H 1.5250 0.1062 0.1407 0.109 Uiso 1 1 calc R
C25 C 1.4004(5) -0.0105(5) 0.2012(5) 0.1131(18) Uani 1 1 d .
H25A H 1.3620 -0.0029 0.2851 0.170 Uiso 1 1 calc R
H25B H 1.4793 -0.1005 0.1976 0.170 Uiso 1 1 calc R
H25C H 1.3283 -0.0097 0.1761 0.170 Uiso 1 1 calc R

loop_
_atom_site_aniso_label
_atom_site_aniso_U_11
_atom_site_aniso_U_22
_atom_site_aniso_U_33
_atom_site_aniso_U_23
_atom_site_aniso_U_13
_atom_site_aniso_U_12
O1 0.0597(15) 0.0601(18) 0.0627(18) -0.0195(15) 0.0097(13) -0.0359(14)
N1 0.0428(16) 0.0385(19) 0.058(2) -0.0162(17) -0.0007(14) -0.0162(15)
O4 0.0612(15) 0.080(2) 0.072(2) -0.0427(18) 0.0007(13) -0.0314(14)
O3 0.0608(15) 0.0494(18) 0.066(2) -0.0132(15) -0.0167(14) -0.0122(14)
N2 0.0496(17) 0.047(2) 0.058(2) -0.0139(18) 0.0004(14) -0.0200(16)
O2 0.0674(17) 0.058(2) 0.097(2) -0.0313(18) 0.0085(15) -0.0285(16)
C6 0.0350(18) 0.055(3) 0.057(3) -0.026(2) 0.0030(17) -0.0187(18)
C18 0.045(2) 0.051(3) 0.045(2) -0.018(2) -0.0039(18) -0.0205(19)
C17 0.048(2) 0.047(3) 0.063(3) -0.016(2) -0.0052(18) -0.0175(19)
C14 0.0445(19) 0.051(3) 0.047(2) -0.013(2) -0.0038(16) -0.0190(18)
C13 0.0413(18) 0.056(3) 0.050(2) -0.018(2) -0.0023(16) -0.0221(18)
C7 0.0359(18) 0.051(3) 0.057(3) -0.022(2) -0.0024(18) -0.0189(18)
C19 0.052(2) 0.050(3) 0.051(3) -0.019(2) 0.0011(18) -0.0233(19)
C12 0.0348(18) 0.051(3) 0.062(3) -0.023(2) -0.0092(18) -0.0157(18)
C15 0.042(2) 0.052(3) 0.046(2) -0.011(2) -0.0037(17) -0.0225(19)
C1 0.056(2) 0.063(3) 0.058(3) -0.024(3) 0.0062(19) -0.031(2)
C16 0.050(2) 0.053(3) 0.073(3) -0.023(2) 0.0014(19) -0.0209(19)
C11 0.046(2) 0.054(3) 0.071(3) -0.014(3) -0.0083(19) -0.015(2)
C10 0.051(2) 0.052(3) 0.097(4) -0.015(3) -0.023(2) -0.013(2)
C8 0.045(2) 0.070(3) 0.067(3) -0.032(3) 0.0001(19) -0.022(2)
C20 0.051(2) 0.059(3) 0.060(3) -0.022(3) -0.001(2) -0.027(2)
C21 0.076(2) 0.066(3) 0.057(3) -0.012(2) -0.001(2) -0.045(2)
C5 0.057(2) 0.072(3) 0.058(3) -0.030(3) 0.000(2) -0.028(2)
C2 0.064(2) 0.063(3) 0.080(4) -0.028(3) 0.007(2) -0.032(2)
C3 0.052(2) 0.058(3) 0.082(4) -0.003(3) -0.008(2) -0.017(2)
C22 0.065(2) 0.084(3) 0.071(3) -0.023(3) 0.002(2) -0.043(2)
C9 0.045(2) 0.063(3) 0.103(4) -0.036(3) -0.015(2) -0.010(2)
C4 0.065(3) 0.075(4) 0.064(3) -0.014(3) -0.005(2) -0.028(3)
C23 0.046(2) 0.056(3) 0.049(3) -0.018(2) 0.005(2) -0.030(2)
C24 0.090(3) 0.064(3) 0.096(4) -0.021(3) -0.011(3) -0.022(3)
C25 0.110(4) 0.081(4) 0.129(5) -0.034(4) -0.011(3) -0.033(3)

loop_
_atom_type_symbol
_atom_type_description
_atom_type_scat_dispersion_real
_atom_type_scat_dispersion_imag
_atom_type_scat_source
C C 0.0033 0.0016 'International Tables Vol C Tables 4.2.6.8 and 6.1.1.4'
H H 0.0000 0.0000 'International Tables Vol C Tables 4.2.6.8 and 6.1.1.4'
N N 0.0061 0.0033 'International Tables Vol C Tables 4.2.6.8 and 6.1.1.4'
O O 0.0106 0.0060 'International Tables Vol C Tables 4.2.6.8 and 6.1.1.4'

loop_
_geom_angle_atom_site_label_1
_geom_angle_atom_site_label_2
_geom_angle_atom_site_label_3
_geom_angle
C20 O1 C21 117.0(3)
C18 N1 C15 132.4(3)
C18 N1 C17 119.8(2)
C15 N1 C17 107.5(3)
C23 O3 C24 119.3(3)
C15 N2 C16 108.8(3)
C1 C6 C5 117.5(4)
C1 C6 C7 122.3(4)
C5 C6 C7 120.1(4)
C19 C18 N1 121.8(3)
C19 C18 C23 119.5(3)
N1 C18 C23 118.7(3)
N1 C17 C16 102.2(2)
C15 C14 C13 112.1(3)
C14 C13 C12 114.7(3)
C8 C7 C12 118.8(3)
C8 C7 C6 117.6(3)
C12 C7 C6 123.6(3)
C18 C19 C20 123.5(3)
C11 C12 C7 118.5(3)
C11 C12 C13 120.3(3)
C7 C12 C13 121.2(3)
N2 C15 N1 114.9(3)
N2 C15 C14 122.5(3)
N1 C15 C14 122.6(3)
C2 C1 C6 120.4(4)
N2 C16 C17 106.2(3)
C10 C11 C12 121.8(4)
C9 C10 C11 119.4(4)
C9 C8 C7 121.5(4)
O2 C20 O1 123.2(3)
O2 C20 C19 127.5(3)
O1 C20 C19 109.3(3)
O1 C21 C22 106.4(3)
C4 C5 C6 121.1(4)
C3 C2 C1 121.0(4)
C4 C3 C2 119.3(4)
C10 C9 C8 120.0(4)
C3 C4 C5 120.7(5)
O4 C23 O3 125.5(4)
O4 C23 C18 124.0(4)
O3 C23 C18 110.5(4)
C25 C24 O3 110.9(3)

loop_
_geom_bond_atom_site_label_1
_geom_bond_atom_site_label_2
_geom_bond_distance
O1 C20 1.351(4)
O1 C21 1.446(4)
N1 C18 1.373(4)
N1 C15 1.417(4)
N1 C17 1.466(4)
O4 C23 1.202(4)
O3 C23 1.331(4)
O3 C24 1.470(4)
N2 C15 1.261(4)
N2 C16 1.473(4)
O2 C20 1.199(4)
C6 C1 1.387(5)
C6 C5 1.394(5)
C6 C7 1.489(5)
C18 C19 1.350(4)
C18 C23 1.499(5)
C17 C16 1.531(4)
C14 C15 1.497(4)
C14 C13 1.519(4)
C13 C12 1.522(4)
C7 C8 1.395(5)
C7 C12 1.403(4)
C19 C20 1.457(5)
C12 C11 1.388(5)
C1 C2 1.385(5)
C11 C10 1.384(5)
C10 C9 1.371(5)
C8 C9 1.372(5)
C21 C22 1.500(5)
C5 C4 1.378(5)
C2 C3 1.369(6)
C3 C4 1.358(6)
C24 C25 1.432(5)
